data_4032013
loop_
_publ_author_name
'Rodig, Michael J.'
'Snow, Arthur W.'
'Scholl, Paul'
'Rea, Simon'

_publ_section_title
;
 Synthesis and Low Temperature Spectroscopic Observation of
 1,3,5-Trioxane-2,4,6-Trione: The Cyclic Trimer of Carbon Dioxide.
;
_journal_issue 13
_journal_name_full 'The Journal of organic chemistry'
_journal_page_first 5354
_journal_page_last 5361
_journal_paper_doi 10.1021/acs.joc.6b00647
_journal_volume 81
_journal_year 2016
_chemical_formula_moiety 'C12 H21 Cl3 O3'
_chemical_formula_sum 'C12 H21 Cl3 O3'
_chemical_formula_weight 319.64
_chemical_name_systematic
; 
 2,4,6-tris(2-chloropropan-2-yl)-1,3,5-trioxane 
;
_space_group_IT_number 14
_symmetry_cell_setting monoclinic
_symmetry_space_group_name_Hall '-P 2ybc'
_symmetry_space_group_name_H-M 'P 1 21/c 1'
_atom_sites_solution_hydrogens geom
_atom_sites_solution_primary direct
_atom_sites_solution_secondary difmap
_audit_creation_date 2012-07-24
_audit_creation_method 'from SHELXTL CIF, local template and enCIFer'
_cell_angle_alpha 90.00
_cell_angle_beta 91.120(2)
_cell_angle_gamma 90.00
_cell_formula_units_Z 4
_cell_length_a 9.5632(6)
_cell_length_b 6.0365(4)
_cell_length_c 27.2812(17)
_cell_measurement_temperature 296(2)
_cell_volume 1574.60(17)
_computing_cell_refinement 'Bruker APEX2 v2010.3-0 (Bruker, 2009)'
_computing_data_collection 'Bruker APEX2 v2010.3-0 (Bruker, 2009)'
_computing_data_reduction
;
Bruker SAINT v7.68A (Bruker, 2009), Bruker XPREP v2008/2 (Bruker, 2008)
;
_computing_molecular_graphics 'Bruker SHELXTL v2008/4 (Bruker, 2008)'
_computing_publication_material 'Bruker SHELXTL v2008/4 (Bruker, 2008)'
_computing_structure_refinement 'Bruker SHELXTL v2008/4 (Bruker, 2008)'
_computing_structure_solution 'Bruker SHELXTL v2008/4 (Bruker, 2008)'
_diffrn_ambient_temperature 296(2)
_diffrn_measured_fraction_theta_full 0.996
_diffrn_measured_fraction_theta_max 0.996
_diffrn_measurement_device_type 'Bruker SMART APEX II CCD'
_diffrn_measurement_method '\w scans'
_diffrn_radiation_monochromator graphite
_diffrn_radiation_source 'fine focus sealed tube'
_diffrn_radiation_type MoK\a
_diffrn_radiation_wavelength 0.71073
_diffrn_reflns_av_R_equivalents 0.0302
_diffrn_reflns_av_sigmaI/netI 0.0243
_diffrn_reflns_limit_h_max 11
_diffrn_reflns_limit_h_min -11
_diffrn_reflns_limit_k_max 7
_diffrn_reflns_limit_k_min -7
_diffrn_reflns_limit_l_max 34
_diffrn_reflns_limit_l_min -32
_diffrn_reflns_number 14512
_diffrn_reflns_theta_full 26.47
_diffrn_reflns_theta_max 26.47
_diffrn_reflns_theta_min 1.49
_exptl_absorpt_coefficient_mu 0.580
_exptl_absorpt_correction_T_max 0.8686
_exptl_absorpt_correction_T_min 0.8054
_exptl_absorpt_correction_type multi-scan
_exptl_absorpt_process_details 'SADABS v2008/1 (Bruker, 2008)'
_exptl_crystal_colour colorless
_exptl_crystal_density_diffrn 1.348
_exptl_crystal_density_method 'not measured'
_exptl_crystal_description irregular
_exptl_crystal_F_000 672
_exptl_crystal_size_max 0.39
_exptl_crystal_size_mid 0.37
_exptl_crystal_size_min 0.25
_refine_diff_density_max 1.102
_refine_diff_density_min -0.823
_refine_diff_density_rms 0.063
_refine_ls_extinction_method none
_refine_ls_goodness_of_fit_ref 1.066
_refine_ls_hydrogen_treatment constr
_refine_ls_matrix_type full
_refine_ls_number_parameters 170
_refine_ls_number_reflns 3238
_refine_ls_number_restraints 1
_refine_ls_restrained_S_all 1.065
_refine_ls_R_factor_all 0.0467
_refine_ls_R_factor_gt 0.0407
_refine_ls_shift/su_max 0.022
_refine_ls_shift/su_mean 0.000
_refine_ls_structure_factor_coef Fsqd
_refine_ls_weighting_details 'calc w=1/[\s^2^(Fo^2^)+(0.0602P)^2^+1.1254P] where P=(Fo^2^+2Fc^2^)/3'
_refine_ls_weighting_scheme calc
_refine_ls_wR_factor_gt 0.1106
_refine_ls_wR_factor_ref 0.1151
_reflns_number_gt 2815
_reflns_number_total 3238
_reflns_threshold_expression I>2\s(I)
_cod_data_source_file jo6b00647_si_002.cif
_cod_data_source_block snow002
_cod_depositor_comments
;
The following automatic conversions were performed:

'_symmetry_cell_setting' value 'Monoclinic' changed to 'monoclinic'
according to
/usr/data/users/saulius/crontab/automatic-downloads/current/ACS/lib/dictionaries/cif_core.dic
dictionary named 'cif_core.dic' version 2.4.2 from 2011-04-26.

Automatic conversion script
Id: cif_fix_values 4268 2015-11-12 08:31:59Z antanas 
;
_cod_original_sg_symbol_H-M P2(1)/c
_cod_database_code 4032013

loop_
_symmetry_equiv_pos_as_xyz
'x, y, z'
'-x, y+1/2, -z+1/2'
'-x, -y, -z'
'x, -y-1/2, z-1/2'

loop_
_atom_site_label
_atom_site_type_symbol
_atom_site_fract_x
_atom_site_fract_y
_atom_site_fract_z
_atom_site_U_iso_or_equiv
_atom_site_adp_type
_atom_site_occupancy
_atom_site_symmetry_multiplicity
_atom_site_calc_flag
_atom_site_refinement_flags
_atom_site_disorder_assembly
_atom_site_disorder_group
O1 O 0.43090(13) 0.9619(2) 0.83508(5) 0.0184(3) Uani 1 1 d . . .
C2 C 0.48286(19) 0.8447(3) 0.87648(7) 0.0182(4) Uani 1 1 d . . .
H2 H 0.5183 0.7006 0.8658 0.022 Uiso 1 1 calc R . .
O3 O 0.37469(13) 0.8100(2) 0.91041(5) 0.0192(3) Uani 1 1 d . . .
C4 C 0.26233(19) 0.6945(3) 0.88755(7) 0.0180(4) Uani 1 1 d . . .
H4 H 0.2936 0.5481 0.8768 0.022 Uiso 1 1 calc R . .
O5 O 0.21020(13) 0.8164(2) 0.84711(5) 0.0187(3) Uani 1 1 d . . .
C6 C 0.31745(19) 0.8481(3) 0.81282(7) 0.0172(4) Uani 1 1 d . A .
H6 H 0.3486 0.7050 0.8001 0.021 Uiso 1 1 calc R . .
C7 C 0.6020(2) 0.9739(3) 0.90063(7) 0.0207(4) Uani 1 1 d . . .
Cl8 Cl 0.53559(6) 1.24363(9) 0.91861(2) 0.03191(16) Uani 1 1 d . . .
C9 C 0.7194(2) 1.0105(4) 0.86421(9) 0.0296(5) Uani 1 1 d . . .
H9A H 0.7581 0.8701 0.8551 0.044 Uiso 1 1 calc R . .
H9B H 0.7911 1.1005 0.8792 0.044 Uiso 1 1 calc R . .
H9C H 0.6825 1.0839 0.8355 0.044 Uiso 1 1 calc R . .
C10 C 0.6541(2) 0.8553(4) 0.94645(8) 0.0289(5) Uani 1 1 d . . .
H10A H 0.6867 0.7102 0.9379 0.043 Uiso 1 1 calc R . .
H10B H 0.5792 0.8423 0.9692 0.043 Uiso 1 1 calc R . .
H10C H 0.7294 0.9381 0.9613 0.043 Uiso 1 1 calc R . .
C11 C 0.1489(2) 0.6700(3) 0.92602(7) 0.0210(4) Uani 1 1 d . . .
Cl12 Cl 0.01069(5) 0.50601(9) 0.89666(2) 0.02983(16) Uani 1 1 d . . .
C13 C 0.0864(2) 0.8928(4) 0.94029(8) 0.0264(5) Uani 1 1 d . . .
H13A H 0.1579 0.9840 0.9550 0.040 Uiso 1 1 calc R . .
H13B H 0.0130 0.8696 0.9633 0.040 Uiso 1 1 calc R . .
H13C H 0.0489 0.9649 0.9116 0.040 Uiso 1 1 calc R . .
C14 C 0.2057(2) 0.5401(4) 0.96960(8) 0.0308(5) Uani 1 1 d . . .
H14A H 0.2785 0.6236 0.9857 0.046 Uiso 1 1 calc R . .
H14B H 0.2427 0.4013 0.9585 0.046 Uiso 1 1 calc R . .
H14C H 0.1317 0.5129 0.9921 0.046 Uiso 1 1 calc R . .
C15 C 0.25874(5) 0.9908(3) 0.77132(7) 0.0192(4) Uani 1 1 d D . .
Cl16 Cl 0.38731(9) 0.98926(14) 0.72371(3) 0.0297(2) Uani 0.845(3) 1 d P A 1
C17 C 0.2286(3) 1.2317(6) 0.78697(11) 0.020 Uiso 0.845(3) 1 d P A 1
H17A H 0.1609 1.2318 0.8125 0.030 Uiso 0.845(3) 1 calc PR A 1
H17B H 0.1926 1.3135 0.7593 0.030 Uiso 0.845(3) 1 calc PR A 1
H17C H 0.3135 1.2995 0.7988 0.030 Uiso 0.845(3) 1 calc PR A 1
C18 C 0.1249(3) 0.8831(5) 0.74923(11) 0.020 Uiso 0.845(3) 1 d P A 1
H18A H 0.0527 0.8838 0.7732 0.030 Uiso 0.845(3) 1 calc PR A 1
H18B H 0.1448 0.7332 0.7399 0.030 Uiso 0.845(3) 1 calc PR A 1
H18C H 0.0943 0.9654 0.7209 0.030 Uiso 0.845(3) 1 calc PR A 1
Cl' Cl 0.1192(4) 0.8299(7) 0.74225(18) 0.0425(15) Uiso 0.155(3) 1 d PD A 2
C17' C 0.2069(18) 1.237(3) 0.7942(6) 0.020 Uiso 0.155(3) 1 d P A 2
H17D H 0.1074 1.2360 0.7981 0.030 Uiso 0.155(3) 1 calc PR A 2
H17E H 0.2317 1.3535 0.7720 0.030 Uiso 0.155(3) 1 calc PR A 2
H17F H 0.2523 1.2618 0.8254 0.030 Uiso 0.155(3) 1 calc PR A 2
C18' C 0.371(2) 1.021(4) 0.7362(7) 0.020 Uiso 0.155(3) 1 d P A 2
H18D H 0.4172 0.8815 0.7311 0.030 Uiso 0.155(3) 1 calc PR A 2
H18E H 0.4372 1.1266 0.7489 0.030 Uiso 0.155(3) 1 calc PR A 2
H18F H 0.3323 1.0731 0.7057 0.030 Uiso 0.155(3) 1 calc PR A 2

loop_
_atom_site_aniso_label
_atom_site_aniso_U_11
_atom_site_aniso_U_22
_atom_site_aniso_U_33
_atom_site_aniso_U_23
_atom_site_aniso_U_13
_atom_site_aniso_U_12
O1 0.0156(6) 0.0215(7) 0.0181(7) 0.0036(5) -0.0030(5) -0.0021(5)
C2 0.0167(9) 0.0202(9) 0.0176(9) 0.0032(7) 0.0005(7) 0.0021(8)
O3 0.0172(7) 0.0233(7) 0.0171(7) 0.0003(5) 0.0002(5) -0.0024(6)
C4 0.0175(9) 0.0172(9) 0.0193(9) 0.0006(7) 0.0002(7) -0.0004(7)
O5 0.0149(6) 0.0236(7) 0.0176(7) 0.0025(5) 0.0000(5) -0.0008(5)
C6 0.0151(9) 0.0190(9) 0.0174(9) -0.0006(7) 0.0006(7) -0.0010(7)
C7 0.0184(10) 0.0205(10) 0.0230(10) 0.0008(8) -0.0025(8) 0.0013(8)
Cl8 0.0335(3) 0.0224(3) 0.0395(3) -0.0063(2) -0.0084(2) 0.0010(2)
C9 0.0190(10) 0.0384(13) 0.0313(12) 0.0052(9) -0.0022(9) -0.0051(9)
C10 0.0258(11) 0.0341(12) 0.0263(11) 0.0042(9) -0.0092(8) -0.0014(9)
C11 0.0190(9) 0.0241(10) 0.0198(10) -0.0005(8) 0.0020(7) -0.0037(8)
Cl12 0.0241(3) 0.0325(3) 0.0329(3) -0.0022(2) 0.0029(2) -0.0094(2)
C13 0.0241(10) 0.0282(11) 0.0272(11) -0.0075(9) 0.0060(8) 0.0004(9)
C14 0.0271(11) 0.0403(13) 0.0251(11) 0.0097(10) 0.0029(9) -0.0023(10)
C15 0.0184(9) 0.0212(10) 0.0178(9) 0.0012(7) 0.0011(7) -0.0014(7)
Cl16 0.0287(4) 0.0373(5) 0.0234(4) 0.0052(3) 0.0045(3) -0.0004(3)

loop_
_atom_type_symbol
_atom_type_description
_atom_type_scat_dispersion_real
_atom_type_scat_dispersion_imag
_atom_type_scat_source
C C 0.0033 0.0016 'International Tables Vol C Tables 4.2.6.8 and 6.1.1.4'
H H 0.0000 0.0000 'International Tables Vol C Tables 4.2.6.8 and 6.1.1.4'
O O 0.0106 0.0060 'International Tables Vol C Tables 4.2.6.8 and 6.1.1.4'
Cl Cl 0.1484 0.1585 'International Tables Vol C Tables 4.2.6.8 and 6.1.1.4'

loop_
_geom_angle_atom_site_label_1
_geom_angle_atom_site_label_2
_geom_angle_atom_site_label_3
_geom_angle
C6 O1 C2 110.80(14)
O1 C2 O3 110.24(14)
O1 C2 C7 109.76(15)
O3 C2 C7 110.07(15)
O1 C2 H2 108.9
O3 C2 H2 108.9
C7 C2 H2 108.9
C4 O3 C2 110.03(14)
O5 C4 O3 109.99(15)
O5 C4 C11 110.03(15)
O3 C4 C11 106.72(15)
O5 C4 H4 110.0
O3 C4 H4 110.0
C11 C4 H4 110.0
C4 O5 C6 109.78(14)
O1 C6 O5 110.02(14)
O1 C6 C15 108.29(14)
O5 C6 C15 107.88(13)
O1 C6 H6 110.2
O5 C6 H6 110.2
C15 C6 H6 110.2
C10 C7 C2 110.26(17)
C10 C7 C9 111.72(17)
C2 C7 C9 110.23(17)
C10 C7 Cl8 108.14(15)
C2 C7 Cl8 108.28(13)
C9 C7 Cl8 108.10(14)
C7 C9 H9A 109.5
C7 C9 H9B 109.5
H9A C9 H9B 109.5
C7 C9 H9C 109.5
H9A C9 H9C 109.5
H9B C9 H9C 109.5
C7 C10 H10A 109.5
C7 C10 H10B 109.5
H10A C10 H10B 109.5
C7 C10 H10C 109.5
H10A C10 H10C 109.5
H10B C10 H10C 109.5
C14 C11 C13 113.10(17)
C14 C11 C4 109.86(17)
C13 C11 C4 112.11(17)
C14 C11 Cl12 107.98(15)
C13 C11 Cl12 107.85(14)
C4 C11 Cl12 105.57(13)
C11 C13 H13A 109.5
C11 C13 H13B 109.5
H13A C13 H13B 109.5
C11 C13 H13C 109.5
H13A C13 H13C 109.5
H13B C13 H13C 109.5
C11 C14 H14A 109.5
C11 C14 H14B 109.5
H14A C14 H14B 109.5
C11 C14 H14C 109.5
H14A C14 H14C 109.5
H14B C14 H14C 109.5
C18' C15 C6 106.9(9)
C18' C15 C17 102.0(8)
C6 C15 C17 113.31(19)
C18' C15 C18 114.1(9)
C6 C15 C18 110.01(17)
C17 C15 C18 110.24(18)
C18' C15 C17' 110.9(10)
C6 C15 C17' 109.3(6)
C17 C15 C17' 8.9(6)
C18 C15 C17' 105.5(7)
C18' C15 Cl16 8.7(8)
C6 C15 Cl16 106.60(9)
C17 C15 Cl16 109.70(14)
C18 C15 Cl16 106.70(15)
C17' C15 Cl16 118.6(5)
C18' C15 Cl' 108.8(9)
C6 C15 Cl' 106.2(2)
C17 C15 Cl' 118.9(2)
C18 C15 Cl' 8.9(2)
C17' C15 Cl' 114.4(7)
Cl16 C15 Cl' 100.82(19)
C15 C17 H17A 109.5
C15 C17 H17B 109.5
C15 C17 H17C 109.5
C15 C18 H18A 109.5
C15 C18 H18B 109.5
C15 C18 H18C 109.5
C15 C17' H17D 109.5
C15 C17' H17E 109.5
H17D C17' H17E 109.5
C15 C17' H17F 109.5
H17D C17' H17F 109.5
H17E C17' H17F 109.5
C15 C18' H18D 109.5
C15 C18' H18E 109.5
H18D C18' H18E 109.5
C15 C18' H18F 109.5
H18D C18' H18F 109.5
H18E C18' H18F 109.5

loop_
_geom_bond_atom_site_label_1
_geom_bond_atom_site_label_2
_geom_bond_distance
O1 C6 1.412(2)
O1 C2 1.414(2)
C2 O3 1.417(2)
C2 C7 1.520(3)
C2 H2 0.9800
O3 C4 1.415(2)
C4 O5 1.409(2)
C4 C11 1.531(3)
C4 H4 0.9800
O5 C6 1.415(2)
C6 C15 1.521(3)
C6 H6 0.9800
C7 C10 1.517(3)
C7 C9 1.530(3)
C7 Cl8 1.818(2)
C9 H9A 0.9600
C9 H9B 0.9600
C9 H9C 0.9600
C10 H10A 0.9600
C10 H10B 0.9600
C10 H10C 0.9600
C11 C14 1.516(3)
C11 C13 1.525(3)
C11 Cl12 1.824(2)
C13 H13A 0.9600
C13 H13B 0.9600
C13 H13C 0.9600
C14 H14A 0.9600
C14 H14B 0.9600
C14 H14C 0.9600
C15 C18' 1.46(2)
C15 C17 1.544(4)
C15 C18 1.547(3)
C15 C17' 1.690(17)
C15 Cl16 1.8058(16)
C15 Cl' 1.8200
C17 H17A 0.9600
C17 H17B 0.9600
C17 H17C 0.9600
C18 H18A 0.9600
C18 H18B 0.9600
C18 H18C 0.9600
C17' H17D 0.9600
C17' H17E 0.9600
C17' H17F 0.9600
C18' H18D 0.9600
C18' H18E 0.9600
C18' H18F 0.9600

loop_
_geom_torsion_atom_site_label_1
_geom_torsion_atom_site_label_2
_geom_torsion_atom_site_label_3
_geom_torsion_atom_site_label_4
_geom_torsion
C6 O1 C2 O3 -56.95(19)
C6 O1 C2 C7 -178.34(15)
O1 C2 O3 C4 57.35(19)
C7 C2 O3 C4 178.56(15)
C2 O3 C4 O5 -59.05(19)
C2 O3 C4 C11 -178.37(15)
O3 C4 O5 C6 59.79(19)
C11 C4 O5 C6 177.07(15)
C2 O1 C6 O5 57.70(19)
C2 O1 C6 C15 175.38(13)
C4 O5 C6 O1 -58.95(19)
C4 O5 C6 C15 -176.90(14)
O1 C2 C7 C10 177.34(16)
O3 C2 C7 C10 55.8(2)
O1 C2 C7 C9 -58.8(2)
O3 C2 C7 C9 179.65(16)
O1 C2 C7 Cl8 59.21(17)
O3 C2 C7 Cl8 -62.29(17)
O5 C4 C11 C14 -179.67(17)
O3 C4 C11 C14 -60.4(2)
O5 C4 C11 C13 -53.0(2)
O3 C4 C11 C13 66.3(2)
O5 C4 C11 Cl12 64.14(17)
O3 C4 C11 Cl12 -176.56(12)
O1 C6 C15 C18' 61.2(9)
O5 C6 C15 C18' -179.7(9)
O1 C6 C15 C17 -50.42(19)
O5 C6 C15 C17 68.63(19)
O1 C6 C15 C18 -174.33(16)
O5 C6 C15 C18 -55.3(2)
O1 C6 C15 C17' -58.9(6)
O5 C6 C15 C17' 60.1(6)
O1 C6 C15 Cl16 70.34(16)
O5 C6 C15 Cl16 -170.61(12)
O1 C6 C15 Cl' 177.2(2)
O5 C6 C15 Cl' -63.7(2)
